data_4106063
loop_
_publ_author_name
'Naruyoshi Komiya'
'Minoru Okada'
'Kanako Fukumoto'
'Daisuke Jomori'
'Takeshi Naota'

_publ_section_title
;
 Highly Phosphorescent Crystals of Vaulted
 trans-Bis(salicylaldiminato)platinum(II) Complexes
;
_journal_name_full 'Journal of the American Chemical Society'
_journal_page_first 6493
_journal_page_last 6496
_journal_paper_doi 10.1021/ja110398p
_journal_volume 133
_journal_year 2011
_chemical_formula_moiety 'C27 H36 N2 O2 Pt '
_chemical_formula_sum 'C27 H36 N2 O2 Pt'
_chemical_formula_weight 615.68
_space_group_IT_number 9
_symmetry_cell_setting monoclinic
_symmetry_Int_Tables_number 9
_symmetry_space_group_name_Hall 'C -2yc'
_symmetry_space_group_name_H-M 'C 1 c 1'
_cell_angle_alpha 90.0000
_cell_angle_beta 94.0904(13)
_cell_angle_gamma 90.0000
_cell_formula_units_Z 8
_cell_length_a 10.9034(4)
_cell_length_b 19.6605(7)
_cell_length_c 23.3795(10)
_cell_measurement_reflns_used 53304
_cell_measurement_temperature 113.1
_cell_measurement_theta_max 27.5
_cell_measurement_theta_min 3.3
_cell_volume 4999.0(3)
_computing_cell_refinement PROCESS-AUTO
_computing_data_collection PROCESS-AUTO
_computing_data_reduction CrystalStructure
_computing_publication_material 'CrystalStructure 3.8'
_computing_structure_refinement SHELXL
_computing_structure_solution SIR92
_diffrn_ambient_temperature 113.1
_diffrn_detector_area_resol_mean 10.00
_diffrn_measured_fraction_theta_full 0.988
_diffrn_measured_fraction_theta_max 0.988
_diffrn_measurement_device_type 'Rigaku RAXIS-RAPID'
_diffrn_measurement_method \w
_diffrn_radiation_type 'Mo K\a'
_diffrn_radiation_wavelength 0.71075
_diffrn_reflns_av_R_equivalents 0.033
_diffrn_reflns_limit_h_max 12
_diffrn_reflns_limit_h_min -14
_diffrn_reflns_limit_k_max 25
_diffrn_reflns_limit_k_min -25
_diffrn_reflns_limit_l_max 30
_diffrn_reflns_limit_l_min -30
_diffrn_reflns_number 41238
_diffrn_reflns_theta_full 27.48
_diffrn_reflns_theta_max 27.48
_exptl_absorpt_coefficient_mu 5.617
_exptl_absorpt_correction_T_max 0.570
_exptl_absorpt_correction_T_min 0.292
_exptl_absorpt_correction_type multi-scan
_exptl_absorpt_process_details
;
    Higashi, T. (1995). Program for Absorption Correction.
    Rigaku Corporation, Tokyo, Japan.
;
_exptl_crystal_colour orange
_exptl_crystal_density_diffrn 1.636
_exptl_crystal_description block
_exptl_crystal_F_000 2448.00
_exptl_crystal_size_max 0.35
_exptl_crystal_size_mid 0.15
_exptl_crystal_size_min 0.10
_refine_diff_density_max 1.07
_refine_diff_density_min -0.85
_refine_ls_extinction_method none
_refine_ls_goodness_of_fit_ref 0.908
_refine_ls_hydrogen_treatment refall
_refine_ls_number_parameters 578
_refine_ls_number_reflns 10568
_refine_ls_R_factor_gt 0.0250
_refine_ls_shift/su_max 0.0010
_refine_ls_structure_factor_coef Fsqd
_refine_ls_weighting_details 'w = 1/[\s^2^(Fo^2^)+(0.0414P)^2^+21.5303P] where P=(Fo^2^+2Fc^2^)/3'
_refine_ls_weighting_scheme calc
_refine_ls_wR_factor_ref 0.0615
_reflns_number_gt 10080
_reflns_number_total 10568
_reflns_threshold_expression F^2^>2.0\s(F^2^)
_cod_data_source_file ja110398p_si_008.cif
_cod_data_source_block 4f
_cod_original_formula_sum 'C27 H36 N2 O2 Pt '
_cod_database_code 4106063

loop_
_symmetry_equiv_pos_site_id
_symmetry_equiv_pos_as_xyz
1 +X,+Y,+Z
2 +X,-Y,1/2+Z
3 1/2+X,1/2+Y,+Z
4 1/2+X,1/2-Y,1/2+Z

loop_
_atom_site_label
_atom_site_type_symbol
_atom_site_fract_x
_atom_site_fract_y
_atom_site_fract_z
_atom_site_U_iso_or_equiv
_atom_site_adp_type
_atom_site_occupancy
_atom_site_symmetry_multiplicity
_atom_site_calc_flag
_atom_site_refinement_flags
Pt(1) Pt 0.252944(15) 0.131990(9) -0.013459(9) 0.02199(4) Uani 1.00 1 d .
Pt(2) Pt 0.486748(14) 0.102069(9) 0.085588(8) 0.02491(4) Uani 1.00 1 d .
O(1) O 0.1927(3) 0.03743(18) 0.00048(15) 0.0294(8) Uani 1.00 1 d .
O(2) O 0.3136(4) 0.2264(2) -0.02702(17) 0.0332(9) Uani 1.00 1 d .
O(3) O 0.4067(3) 0.1725(2) 0.13240(17) 0.0330(8) Uani 1.00 1 d .
O(4) O 0.5623(3) 0.0309(2) 0.03797(17) 0.0330(8) Uani 1.00 1 d .
N(1) N 0.1352(4) 0.1736(2) 0.03921(18) 0.0268(9) Uani 1.00 1 d .
N(2) N 0.3685(4) 0.0902(2) -0.06744(18) 0.0253(9) Uani 1.00 1 d .
N(3) N 0.3859(4) 0.0256(2) 0.11814(19) 0.0296(10) Uani 1.00 1 d .
N(4) N 0.5843(4) 0.1783(2) 0.05364(19) 0.0287(10) Uani 1.00 1 d .
C(1) C 0.0348(5) 0.0668(3) 0.0641(2) 0.0281(12) Uani 1.00 1 d .
C(2) C 0.1042(5) 0.0200(2) 0.0329(2) 0.0258(11) Uani 1.00 1 d .
C(3) C 0.0757(5) -0.0495(2) 0.0375(2) 0.0326(11) Uani 1.00 1 d .
C(4) C -0.0158(5) -0.0721(3) 0.0698(2) 0.0372(12) Uani 1.00 1 d .
C(5) C -0.0857(6) -0.0264(3) 0.1003(2) 0.0399(13) Uani 1.00 1 d .
C(6) C -0.0596(5) 0.0421(3) 0.0974(2) 0.0326(12) Uani 1.00 1 d .
C(7) C 0.0568(7) 0.1392(3) 0.0667(2) 0.0283(15) Uani 1.00 1 d .
C(8) C 0.4728(5) 0.1977(2) -0.0909(2) 0.0288(11) Uani 1.00 1 d .
C(9) C 0.4025(5) 0.2427(2) -0.0595(2) 0.0289(11) Uani 1.00 1 d .
C(10) C 0.4322(5) 0.3134(3) -0.0612(2) 0.0339(12) Uani 1.00 1 d .
C(11) C 0.5261(5) 0.3367(3) -0.0925(2) 0.0351(12) Uani 1.00 1 d .
C(12) C 0.5961(5) 0.2910(3) -0.1234(2) 0.0376(13) Uani 1.00 1 d .
C(13) C 0.5672(5) 0.2227(3) -0.1226(2) 0.0328(11) Uani 1.00 1 d .
C(14) C 0.4516(7) 0.1248(3) -0.0930(3) 0.0288(15) Uani 1.00 1 d .
C(15) C 0.1345(6) 0.2487(2) 0.0515(2) 0.0306(12) Uani 1.00 1 d .
C(16) C 0.0280(5) 0.2849(2) 0.0148(2) 0.0351(12) Uani 1.00 1 d .
C(17) C 0.0450(5) 0.2906(2) -0.0490(2) 0.0334(11) Uani 1.00 1 d .
C(18) C -0.0659(5) 0.3218(3) -0.0824(2) 0.0362(12) Uani 1.00 1 d .
C(19) C -0.0489(6) 0.3368(3) -0.1449(2) 0.0409(13) Uani 1.00 1 d .
C(20) C 0.0015(5) 0.2759(3) -0.1784(2) 0.0396(13) Uani 1.00 1 d .
C(21) C -0.0741(5) 0.2120(3) -0.1772(2) 0.0404(13) Uani 1.00 1 d .
C(22) C -0.0243(6) 0.1538(3) -0.2099(2) 0.0413(13) Uani 1.00 1 d .
C(23) C 0.0993(5) 0.1261(3) -0.1830(2) 0.0350(12) Uani 1.00 1 d .
C(24) C 0.1401(5) 0.0604(3) -0.2110(2) 0.0347(12) Uani 1.00 1 d .
C(25) C 0.2622(5) 0.0324(3) -0.1837(2) 0.0346(12) Uani 1.00 1 d .
C(26) C 0.2508(5) 0.0021(2) -0.1238(2) 0.0309(11) Uani 1.00 1 d .
C(27) C 0.3610(5) 0.0165(2) -0.0806(2) 0.0294(11) Uani 1.00 1 d .
C(28) C 0.2592(7) 0.0999(3) 0.1736(3) 0.0321(17) Uani 1.00 1 d .
C(29) C 0.3162(5) 0.1625(3) 0.1643(2) 0.0313(12) Uani 1.00 1 d .
C(30) C 0.2703(5) 0.2218(3) 0.1918(2) 0.0329(11) Uani 1.00 1 d .
C(31) C 0.1720(5) 0.2176(3) 0.2259(2) 0.0382(13) Uani 1.00 1 d .
C(32) C 0.1162(5) 0.1546(3) 0.2349(2) 0.0420(14) Uani 1.00 1 d .
C(33) C 0.1574(5) 0.0973(3) 0.2090(2) 0.0383(13) Uani 1.00 1 d .
C(34) C 0.2980(5) 0.0361(3) 0.1512(2) 0.0335(12) Uani 1.00 1 d .
C(35) C 0.7039(7) 0.1059(3) -0.0090(2) 0.0283(14) Uani 1.00 1 d .
C(36) C 0.6496(5) 0.0409(3) 0.0020(2) 0.0302(11) Uani 1.00 1 d .
C(37) C 0.6902(6) -0.0162(3) -0.0275(2) 0.0391(13) Uani 1.00 1 d .
C(38) C 0.7820(6) -0.0098(3) -0.0657(2) 0.0458(15) Uani 1.00 1 d .
C(39) C 0.8342(6) 0.0524(3) -0.0763(2) 0.0414(14) Uani 1.00 1 d .
C(40) C 0.7936(6) 0.1094(3) -0.0483(2) 0.0381(13) Uani 1.00 1 d .
C(41) C 0.6649(5) 0.1688(3) 0.0157(2) 0.0304(13) Uani 1.00 1 d .
C(42) C 0.4171(6) -0.0458(2) 0.1056(2) 0.0367(12) Uani 1.00 1 d .
C(43) C 0.5379(6) -0.0674(3) 0.1389(2) 0.0446(15) Uani 1.00 1 d .
C(44) C 0.5346(7) -0.0684(3) 0.2042(2) 0.0493(15) Uani 1.00 1 d .
C(45) C 0.6615(7) -0.0712(3) 0.2360(3) 0.0546(18) Uani 1.00 1 d .
C(46) C 0.7352(8) -0.0045(4) 0.2393(3) 0.0601(19) Uani 1.00 1 d .
C(47) C 0.6871(8) 0.0460(4) 0.2779(3) 0.063(2) Uani 1.00 1 d .
C(48) C 0.7677(7) 0.1115(3) 0.2852(2) 0.0476(16) Uani 1.00 1 d .
C(49) C 0.7791(5) 0.1512(3) 0.2294(2) 0.0375(12) Uani 1.00 1 d .
C(50) C 0.7997(5) 0.2271(3) 0.2400(2) 0.0403(13) Uani 1.00 1 d .
C(51) C 0.8409(6) 0.2672(3) 0.1894(2) 0.0426(14) Uani 1.00 1 d .
C(52) C 0.7703(5) 0.2520(3) 0.1324(2) 0.0374(12) Uani 1.00 1 d .
C(53) C 0.6327(5) 0.2639(2) 0.1309(2) 0.0311(11) Uani 1.00 1 d .
C(54) C 0.5676(6) 0.2496(2) 0.0725(2) 0.0314(12) Uani 1.00 1 d .
H(1) H 0.1216 -0.0817 0.0176 0.039 Uiso 1.00 1 c R
H(2) H -0.0323 -0.1194 0.0716 0.045 Uiso 1.00 1 c R
H(3) H -0.1496 -0.0424 0.1224 0.048 Uiso 1.00 1 c R
H(4) H -0.1058 0.0734 0.1182 0.039 Uiso 1.00 1 c R
H(5) H 0.0083 0.1644 0.0914 0.034 Uiso 1.00 1 c R
H(6) H 0.3866 0.3449 -0.0404 0.041 Uiso 1.00 1 c R
H(7) H 0.5439 0.3840 -0.0933 0.042 Uiso 1.00 1 c R
H(8) H 0.6619 0.3070 -0.1443 0.045 Uiso 1.00 1 c R
H(9) H 0.6125 0.1918 -0.1442 0.039 Uiso 1.00 1 c R
H(10) H 0.5041 0.0991 -0.1155 0.035 Uiso 1.00 1 c R
H(11) H 0.2143 0.2687 0.0427 0.037 Uiso 1.00 1 c R
H(12) H 0.1238 0.2561 0.0927 0.037 Uiso 1.00 1 c R
H(13) H -0.0493 0.2599 0.0197 0.042 Uiso 1.00 1 c R
H(14) H 0.0181 0.3313 0.0302 0.042 Uiso 1.00 1 c R
H(15) H 0.0600 0.2447 -0.0645 0.040 Uiso 1.00 1 c R
H(16) H 0.1184 0.3188 -0.0546 0.040 Uiso 1.00 1 c R
H(17) H -0.1366 0.2905 -0.0804 0.043 Uiso 1.00 1 c R
H(18) H -0.0872 0.3648 -0.0634 0.043 Uiso 1.00 1 c R
H(19) H 0.0085 0.3756 -0.1470 0.049 Uiso 1.00 1 c R
H(20) H -0.1290 0.3508 -0.1638 0.049 Uiso 1.00 1 c R
H(21) H 0.0071 0.2897 -0.2188 0.048 Uiso 1.00 1 c R
H(22) H 0.0859 0.2656 -0.1623 0.048 Uiso 1.00 1 c R
H(23) H -0.0796 0.1979 -0.1368 0.048 Uiso 1.00 1 c R
H(24) H -0.1585 0.2221 -0.1934 0.048 Uiso 1.00 1 c R
H(25) H -0.0131 0.1688 -0.2496 0.049 Uiso 1.00 1 c R
H(26) H -0.0854 0.1164 -0.2119 0.049 Uiso 1.00 1 c R
H(27) H 0.1636 0.1611 -0.1865 0.042 Uiso 1.00 1 c R
H(28) H 0.0918 0.1178 -0.1417 0.042 Uiso 1.00 1 c R
H(29) H 0.1488 0.0689 -0.2522 0.042 Uiso 1.00 1 c R
H(30) H 0.0754 0.0255 -0.2079 0.042 Uiso 1.00 1 c R
H(31) H 0.2928 -0.0032 -0.2091 0.042 Uiso 1.00 1 c R
H(32) H 0.3236 0.0695 -0.1810 0.042 Uiso 1.00 1 c R
H(33) H 0.2405 -0.0477 -0.1275 0.037 Uiso 1.00 1 c R
H(34) H 0.1756 0.0205 -0.1081 0.037 Uiso 1.00 1 c R
H(35) H 0.3515 -0.0094 -0.0448 0.035 Uiso 1.00 1 c R
H(36) H 0.4379 0.0014 -0.0968 0.035 Uiso 1.00 1 c R
H(37) H 0.3082 0.2646 0.1865 0.039 Uiso 1.00 1 c R
H(38) H 0.1422 0.2575 0.2433 0.046 Uiso 1.00 1 c R
H(39) H 0.0499 0.1517 0.2590 0.050 Uiso 1.00 1 c R
H(40) H 0.1176 0.0551 0.2145 0.046 Uiso 1.00 1 c R
H(41) H 0.2538 -0.0029 0.1619 0.040 Uiso 1.00 1 c R
H(42) H 0.6548 -0.0595 -0.0213 0.047 Uiso 1.00 1 c R
H(43) H 0.8092 -0.0491 -0.0848 0.055 Uiso 1.00 1 c R
H(44) H 0.8969 0.0562 -0.1023 0.050 Uiso 1.00 1 c R
H(45) H 0.8284 0.1523 -0.0561 0.046 Uiso 1.00 1 c R
H(46) H 0.7029 0.2088 0.0026 0.037 Uiso 1.00 1 c R
H(47) H 0.4256 -0.0510 0.0639 0.044 Uiso 1.00 1 c R
H(48) H 0.3496 -0.0759 0.1162 0.044 Uiso 1.00 1 c R
H(49) H 0.5601 -0.1134 0.1260 0.054 Uiso 1.00 1 c R
H(50) H 0.6039 -0.0359 0.1288 0.054 Uiso 1.00 1 c R
H(51) H 0.4866 -0.1084 0.2153 0.059 Uiso 1.00 1 c R
H(52) H 0.4915 -0.0272 0.2164 0.059 Uiso 1.00 1 c R
H(53) H 0.6516 -0.0870 0.2756 0.065 Uiso 1.00 1 c R
H(54) H 0.7108 -0.1059 0.2172 0.065 Uiso 1.00 1 c R
H(55) H 0.8215 -0.0149 0.2524 0.072 Uiso 1.00 1 c R
H(56) H 0.7352 0.0153 0.2004 0.072 Uiso 1.00 1 c R
H(57) H 0.6806 0.0250 0.3160 0.076 Uiso 1.00 1 c R
H(58) H 0.6032 0.0592 0.2630 0.076 Uiso 1.00 1 c R
H(59) H 0.7317 0.1418 0.3134 0.057 Uiso 1.00 1 c R
H(60) H 0.8510 0.0984 0.3010 0.057 Uiso 1.00 1 c R
H(61) H 0.8486 0.1326 0.2093 0.045 Uiso 1.00 1 c R
H(62) H 0.7031 0.1447 0.2041 0.045 Uiso 1.00 1 c R
H(63) H 0.7221 0.2472 0.2517 0.048 Uiso 1.00 1 c R
H(64) H 0.8623 0.2326 0.2724 0.048 Uiso 1.00 1 c R
H(65) H 0.8329 0.3163 0.1978 0.051 Uiso 1.00 1 c R
H(66) H 0.9291 0.2577 0.1856 0.051 Uiso 1.00 1 c R
H(67) H 0.8043 0.2806 0.1025 0.045 Uiso 1.00 1 c R
H(68) H 0.7848 0.2039 0.1224 0.045 Uiso 1.00 1 c R
H(69) H 0.5974 0.2342 0.1598 0.037 Uiso 1.00 1 c R
H(70) H 0.6173 0.3117 0.1416 0.037 Uiso 1.00 1 c R
H(71) H 0.4787 0.2590 0.0740 0.038 Uiso 1.00 1 c R
H(72) H 0.5999 0.2808 0.0439 0.038 Uiso 1.00 1 c R

loop_
_atom_site_aniso_label
_atom_site_aniso_U_11
_atom_site_aniso_U_22
_atom_site_aniso_U_33
_atom_site_aniso_U_12
_atom_site_aniso_U_13
_atom_site_aniso_U_23
Pt(1) 0.02690(10) 0.01812(9) 0.02104(8) 0.00270(8) 0.00230(6) -0.00011(7)
Pt(2) 0.03095(11) 0.02238(10) 0.02156(8) 0.00231(9) 0.00304(7) -0.00051(7)
O(1) 0.042(2) 0.0178(17) 0.0298(18) 0.0016(16) 0.0116(15) 0.0004(14)
O(2) 0.040(2) 0.0253(19) 0.035(2) 0.0001(17) 0.0087(17) 0.0024(16)
O(3) 0.033(2) 0.029(2) 0.039(2) -0.0035(17) 0.0112(16) -0.0015(16)
O(4) 0.039(2) 0.030(2) 0.0311(18) 0.0036(17) 0.0062(16) -0.0007(16)
N(1) 0.034(2) 0.023(2) 0.024(2) 0.0056(18) 0.0021(17) 0.0002(16)
N(2) 0.029(2) 0.020(2) 0.027(2) 0.0062(17) 0.0034(17) -0.0005(16)
N(3) 0.036(2) 0.026(2) 0.027(2) -0.004(2) 0.0069(18) 0.0021(18)
N(4) 0.034(2) 0.026(2) 0.025(2) 0.0038(19) -0.0006(18) 0.0001(17)
C(1) 0.033(3) 0.029(2) 0.022(2) 0.004(2) 0.001(2) 0.001(2)
C(2) 0.033(2) 0.022(2) 0.022(2) 0.003(2) 0.0014(19) 0.0013(18)
C(3) 0.040(3) 0.026(2) 0.031(2) 0.001(2) 0.003(2) -0.002(2)
C(4) 0.039(3) 0.029(2) 0.043(3) -0.005(2) 0.001(2) 0.004(2)
C(5) 0.047(3) 0.034(3) 0.040(3) -0.003(2) 0.010(2) 0.003(2)
C(6) 0.037(3) 0.034(3) 0.027(2) 0.001(2) 0.005(2) -0.004(2)
C(7) 0.026(3) 0.037(3) 0.022(2) 0.007(2) 0.003(2) -0.001(2)
C(8) 0.034(3) 0.027(2) 0.025(2) -0.000(2) -0.007(2) 0.000(2)
C(9) 0.032(2) 0.029(2) 0.024(2) 0.003(2) -0.006(2) 0.003(2)
C(10) 0.036(3) 0.034(2) 0.030(2) -0.000(2) -0.004(2) 0.005(2)
C(11) 0.039(3) 0.032(2) 0.034(2) -0.005(2) -0.003(2) 0.008(2)
C(12) 0.030(3) 0.048(3) 0.034(2) -0.008(2) -0.002(2) 0.008(2)
C(13) 0.033(3) 0.036(3) 0.029(2) -0.001(2) 0.001(2) 0.002(2)
C(14) 0.026(3) 0.030(3) 0.030(3) 0.004(2) 0.001(2) 0.002(2)
C(15) 0.049(3) 0.018(2) 0.026(2) 0.008(2) 0.006(2) -0.005(2)
C(16) 0.055(3) 0.022(2) 0.029(2) 0.013(2) 0.007(2) -0.0034(19)
C(17) 0.040(3) 0.027(2) 0.033(2) 0.003(2) 0.008(2) 0.000(2)
C(18) 0.031(3) 0.032(2) 0.046(3) 0.007(2) 0.003(2) 0.006(2)
C(19) 0.042(3) 0.038(3) 0.044(3) 0.009(2) 0.008(2) 0.008(2)
C(20) 0.038(3) 0.052(3) 0.029(2) 0.005(2) 0.009(2) 0.009(2)
C(21) 0.035(3) 0.045(3) 0.039(3) 0.003(2) -0.004(2) 0.002(2)
C(22) 0.043(3) 0.045(3) 0.035(2) 0.001(2) -0.001(2) -0.001(2)
C(23) 0.036(3) 0.035(3) 0.034(2) 0.004(2) 0.003(2) -0.002(2)
C(24) 0.030(3) 0.040(3) 0.033(2) 0.002(2) -0.001(2) -0.004(2)
C(25) 0.035(3) 0.036(3) 0.032(2) -0.000(2) 0.002(2) -0.011(2)
C(26) 0.029(2) 0.026(2) 0.038(2) -0.002(2) 0.004(2) -0.005(2)
C(27) 0.035(3) 0.017(2) 0.036(2) 0.010(2) 0.001(2) -0.002(2)
C(28) 0.034(4) 0.036(3) 0.025(2) -0.003(2) -0.004(2) 0.005(2)
C(29) 0.030(3) 0.041(3) 0.022(2) 0.002(2) -0.004(2) 0.002(2)
C(30) 0.026(2) 0.037(3) 0.035(2) 0.002(2) -0.005(2) -0.007(2)
C(31) 0.035(3) 0.046(3) 0.033(2) 0.010(2) -0.003(2) -0.010(2)
C(32) 0.031(3) 0.062(4) 0.033(2) 0.009(2) 0.006(2) -0.001(2)
C(33) 0.027(3) 0.053(3) 0.034(2) 0.001(2) -0.003(2) 0.006(2)
C(34) 0.040(3) 0.032(2) 0.028(2) -0.003(2) 0.002(2) 0.003(2)
C(35) 0.026(3) 0.031(3) 0.027(3) 0.004(2) -0.000(2) 0.000(2)
C(36) 0.033(3) 0.033(2) 0.024(2) 0.002(2) 0.002(2) 0.002(2)
C(37) 0.051(3) 0.032(2) 0.035(2) 0.012(2) 0.003(2) 0.005(2)
C(38) 0.062(4) 0.043(3) 0.033(2) 0.028(3) 0.005(2) -0.000(2)
C(39) 0.047(3) 0.047(3) 0.031(2) 0.011(2) 0.011(2) 0.001(2)
C(40) 0.039(3) 0.044(3) 0.033(2) 0.004(2) 0.008(2) 0.004(2)
C(41) 0.034(3) 0.033(3) 0.024(2) -0.005(2) -0.003(2) 0.003(2)
C(42) 0.053(3) 0.023(2) 0.035(2) -0.008(2) 0.008(2) -0.000(2)
C(43) 0.068(4) 0.027(2) 0.040(3) 0.004(2) 0.011(2) 0.002(2)
C(44) 0.065(4) 0.043(3) 0.041(3) -0.007(3) 0.009(2) 0.001(2)
C(45) 0.078(5) 0.040(3) 0.045(3) -0.009(3) -0.003(3) 0.006(2)
C(46) 0.069(5) 0.050(4) 0.060(4) -0.006(3) -0.004(3) 0.007(3)
C(47) 0.088(6) 0.049(4) 0.051(4) -0.004(4) -0.002(3) 0.001(3)
C(48) 0.066(4) 0.042(3) 0.033(3) 0.007(3) -0.010(2) 0.001(2)
C(49) 0.039(3) 0.040(3) 0.033(2) -0.001(2) -0.002(2) -0.006(2)
C(50) 0.032(3) 0.042(3) 0.046(3) 0.002(2) 0.001(2) -0.011(2)
C(51) 0.036(3) 0.037(3) 0.054(3) -0.008(2) -0.003(2) -0.006(2)
C(52) 0.035(3) 0.039(3) 0.039(2) -0.000(2) 0.007(2) 0.002(2)
C(53) 0.037(3) 0.025(2) 0.032(2) 0.001(2) 0.004(2) -0.004(2)
C(54) 0.044(3) 0.019(2) 0.031(2) 0.003(2) 0.001(2) -0.001(2)

loop_
_atom_type_symbol
_atom_type_description
_atom_type_scat_dispersion_real
_atom_type_scat_dispersion_imag
_atom_type_scat_source
C C 0.003 0.002
;
International Tables for Crystallography
(1992, Vol. C, Tables 4.2.6.8 and 6.1.1.4)
;
H H 0.000 0.000
;
International Tables for Crystallography
(1992, Vol. C, Table 6.1.1.4)
;
N N 0.006 0.003
;
International Tables for Crystallography
(1992, Vol. C, Tables 4.2.6.8 and 6.1.1.4)
;
O O 0.011 0.006
;
International Tables for Crystallography
(1992, Vol. C, Tables 4.2.6.8 and 6.1.1.4)
;
Pt Pt -1.703 8.390
;
International Tables for Crystallography
(1992, Vol. C, Tables 4.2.6.8 and 6.1.1.4)
;

loop_
_geom_angle_atom_site_label_1
_geom_angle_atom_site_label_2
_geom_angle_atom_site_label_3
_geom_angle
_geom_angle_publ_flag
O(1) Pt(1) O(2) 179.71(16) yes
O(1) Pt(1) N(1) 92.69(17) yes
O(1) Pt(1) N(2) 87.18(17) yes
O(2) Pt(1) N(1) 87.29(18) yes
O(2) Pt(1) N(2) 92.84(17) yes
N(1) Pt(1) N(2) 178.95(17) yes
O(3) Pt(2) O(4) 178.50(16) yes
O(3) Pt(2) N(3) 92.19(17) yes
O(3) Pt(2) N(4) 87.16(18) yes
O(4) Pt(2) N(3) 86.95(18) yes
O(4) Pt(2) N(4) 93.69(18) yes
N(3) Pt(2) N(4) 179.24(19) yes
Pt(1) O(1) C(2) 126.6(3) yes
Pt(1) O(2) C(9) 125.8(3) yes
Pt(2) O(3) C(29) 126.1(4) yes
Pt(2) O(4) C(36) 126.2(3) yes
Pt(1) N(1) C(7) 124.2(4) yes
Pt(1) N(1) C(15) 121.9(3) yes
C(7) N(1) C(15) 113.9(4) yes
Pt(1) N(2) C(14) 123.8(4) yes
Pt(1) N(2) C(27) 119.9(3) yes
C(14) N(2) C(27) 116.3(4) yes
Pt(2) N(3) C(34) 123.2(4) yes
Pt(2) N(3) C(42) 119.2(3) yes
C(34) N(3) C(42) 117.5(5) yes
Pt(2) N(4) C(41) 123.1(4) yes
Pt(2) N(4) C(54) 121.0(3) yes
C(41) N(4) C(54) 116.0(5) yes
C(2) C(1) C(6) 119.5(5) yes
C(2) C(1) C(7) 124.4(5) yes
C(6) C(1) C(7) 116.0(5) yes
O(1) C(2) C(1) 124.5(5) yes
O(1) C(2) C(3) 118.1(4) yes
C(1) C(2) C(3) 117.4(5) yes
C(2) C(3) C(4) 122.1(5) yes
C(3) C(4) C(5) 121.1(5) yes
C(4) C(5) C(6) 118.6(6) yes
C(1) C(6) C(5) 121.4(5) yes
N(1) C(7) C(1) 127.3(6) yes
C(9) C(8) C(13) 120.2(5) yes
C(9) C(8) C(14) 123.0(5) yes
C(13) C(8) C(14) 116.7(5) yes
O(2) C(9) C(8) 126.7(5) yes
O(2) C(9) C(10) 115.7(4) yes
C(8) C(9) C(10) 117.6(5) yes
C(9) C(10) C(11) 121.1(5) yes
C(10) C(11) C(12) 120.7(5) yes
C(11) C(12) C(13) 118.8(5) yes
C(8) C(13) C(12) 121.7(5) yes
N(2) C(14) C(8) 127.6(6) yes
N(1) C(15) C(16) 110.8(4) yes
C(15) C(16) C(17) 115.8(5) yes
C(16) C(17) C(18) 112.7(4) yes
C(17) C(18) C(19) 115.2(5) yes
C(18) C(19) C(20) 114.1(5) yes
C(19) C(20) C(21) 114.9(5) yes
C(20) C(21) C(22) 114.2(5) yes
C(21) C(22) C(23) 113.6(4) yes
C(22) C(23) C(24) 113.4(4) yes
C(23) C(24) C(25) 113.3(4) yes
C(24) C(25) C(26) 113.2(4) yes
C(25) C(26) C(27) 114.7(4) yes
N(2) C(27) C(26) 110.2(4) yes
C(29) C(28) C(33) 119.4(5) yes
C(29) C(28) C(34) 124.4(7) yes
C(33) C(28) C(34) 116.2(5) yes
O(3) C(29) C(28) 126.0(6) yes
O(3) C(29) C(30) 116.1(5) yes
C(28) C(29) C(30) 118.0(5) yes
C(29) C(30) C(31) 121.3(5) yes
C(30) C(31) C(32) 120.0(5) yes
C(31) C(32) C(33) 120.0(5) yes
C(28) C(33) C(32) 121.3(6) yes
N(3) C(34) C(28) 127.6(6) yes
C(36) C(35) C(40) 118.6(5) yes
C(36) C(35) C(41) 123.5(6) yes
C(40) C(35) C(41) 117.7(5) yes
O(4) C(36) C(35) 124.5(5) yes
O(4) C(36) C(37) 117.2(5) yes
C(35) C(36) C(37) 118.3(5) yes
C(36) C(37) C(38) 120.5(5) yes
C(37) C(38) C(39) 121.3(6) yes
C(38) C(39) C(40) 118.8(6) yes
C(35) C(40) C(39) 122.5(6) yes
N(4) C(41) C(35) 128.8(5) yes
N(3) C(42) C(43) 111.2(4) yes
C(42) C(43) C(44) 115.4(5) yes
C(43) C(44) C(45) 113.7(6) yes
C(44) C(45) C(46) 116.6(6) yes
C(45) C(46) C(47) 113.6(7) yes
C(46) C(47) C(48) 113.8(7) yes
C(47) C(48) C(49) 113.9(5) yes
C(48) C(49) C(50) 112.3(4) yes
C(49) C(50) C(51) 115.5(5) yes
C(50) C(51) C(52) 115.0(5) yes
C(51) C(52) C(53) 115.4(5) yes
C(52) C(53) C(54) 113.0(4) yes
N(4) C(54) C(53) 112.4(4) yes
C(2) C(3) H(1) 118.9 no
C(4) C(3) H(1) 118.9 no
C(3) C(4) H(2) 119.5 no
C(5) C(4) H(2) 119.5 no
C(4) C(5) H(3) 120.7 no
C(6) C(5) H(3) 120.7 no
C(1) C(6) H(4) 119.3 no
C(5) C(6) H(4) 119.3 no
N(1) C(7) H(5) 116.3 no
C(1) C(7) H(5) 116.3 no
C(9) C(10) H(6) 119.5 no
C(11) C(10) H(6) 119.5 no
C(10) C(11) H(7) 119.7 no
C(12) C(11) H(7) 119.7 no
C(11) C(12) H(8) 120.6 no
C(13) C(12) H(8) 120.6 no
C(8) C(13) H(9) 119.2 no
C(12) C(13) H(9) 119.2 no
N(2) C(14) H(10) 116.2 no
C(8) C(14) H(10) 116.2 no
N(1) C(15) H(11) 109.5 no
N(1) C(15) H(12) 109.5 no
C(16) C(15) H(11) 109.5 no
C(16) C(15) H(12) 109.5 no
H(11) C(15) H(12) 108.1 no
C(15) C(16) H(13) 108.3 no
C(15) C(16) H(14) 108.3 no
C(17) C(16) H(13) 108.3 no
C(17) C(16) H(14) 108.3 no
H(13) C(16) H(14) 107.4 no
C(16) C(17) H(15) 109.1 no
C(16) C(17) H(16) 109.1 no
C(18) C(17) H(15) 109.1 no
C(18) C(17) H(16) 109.1 no
H(15) C(17) H(16) 107.8 no
C(17) C(18) H(17) 108.5 no
C(17) C(18) H(18) 108.5 no
C(19) C(18) H(17) 108.5 no
C(19) C(18) H(18) 108.5 no
H(17) C(18) H(18) 107.5 no
C(18) C(19) H(19) 108.7 no
C(18) C(19) H(20) 108.7 no
C(20) C(19) H(19) 108.7 no
C(20) C(19) H(20) 108.7 no
H(19) C(19) H(20) 107.6 no
C(19) C(20) H(21) 108.5 no
C(19) C(20) H(22) 108.5 no
C(21) C(20) H(21) 108.5 no
C(21) C(20) H(22) 108.6 no
H(21) C(20) H(22) 107.5 no
C(20) C(21) H(23) 108.7 no
C(20) C(21) H(24) 108.7 no
C(22) C(21) H(23) 108.7 no
C(22) C(21) H(24) 108.7 no
H(23) C(21) H(24) 107.6 no
C(21) C(22) H(25) 108.9 no
C(21) C(22) H(26) 108.9 no
C(23) C(22) H(25) 108.8 no
C(23) C(22) H(26) 108.9 no
H(25) C(22) H(26) 107.7 no
C(22) C(23) H(27) 108.9 no
C(22) C(23) H(28) 108.9 no
C(24) C(23) H(27) 108.9 no
C(24) C(23) H(28) 108.9 no
H(27) C(23) H(28) 107.7 no
C(23) C(24) H(29) 108.9 no
C(23) C(24) H(30) 108.9 no
C(25) C(24) H(29) 108.9 no
C(25) C(24) H(30) 108.9 no
H(29) C(24) H(30) 107.7 no
C(24) C(25) H(31) 108.9 no
C(24) C(25) H(32) 108.9 no
C(26) C(25) H(31) 109.0 no
C(26) C(25) H(32) 108.9 no
H(31) C(25) H(32) 107.8 no
C(25) C(26) H(33) 108.6 no
C(25) C(26) H(34) 108.6 no
C(27) C(26) H(33) 108.6 no
C(27) C(26) H(34) 108.6 no
H(33) C(26) H(34) 107.6 no
N(2) C(27) H(35) 109.6 no
N(2) C(27) H(36) 109.6 no
C(26) C(27) H(35) 109.6 no
C(26) C(27) H(36) 109.6 no
H(35) C(27) H(36) 108.2 no
C(29) C(30) H(37) 119.4 no
C(31) C(30) H(37) 119.4 no
C(30) C(31) H(38) 120.0 no
C(32) C(31) H(38) 120.0 no
C(31) C(32) H(39) 120.0 no
C(33) C(32) H(39) 120.0 no
C(28) C(33) H(40) 119.4 no
C(32) C(33) H(40) 119.3 no
N(3) C(34) H(41) 116.2 no
C(28) C(34) H(41) 116.2 no
C(36) C(37) H(42) 119.7 no
C(38) C(37) H(42) 119.7 no
C(37) C(38) H(43) 119.4 no
C(39) C(38) H(43) 119.4 no
C(38) C(39) H(44) 120.6 no
C(40) C(39) H(44) 120.6 no
C(35) C(40) H(45) 118.8 no
C(39) C(40) H(45) 118.8 no
N(4) C(41) H(46) 115.6 no
C(35) C(41) H(46) 115.6 no
N(3) C(42) H(47) 109.4 no
N(3) C(42) H(48) 109.4 no
C(43) C(42) H(47) 109.4 no
C(43) C(42) H(48) 109.4 no
H(47) C(42) H(48) 108.0 no
C(42) C(43) H(49) 108.4 no
C(42) C(43) H(50) 108.4 no
C(44) C(43) H(49) 108.4 no
C(44) C(43) H(50) 108.4 no
H(49) C(43) H(50) 107.5 no
C(43) C(44) H(51) 108.8 no
C(43) C(44) H(52) 108.8 no
C(45) C(44) H(51) 108.8 no
C(45) C(44) H(52) 108.8 no
H(51) C(44) H(52) 107.7 no
C(44) C(45) H(53) 108.2 no
C(44) C(45) H(54) 108.2 no
C(46) C(45) H(53) 108.2 no
C(46) C(45) H(54) 108.1 no
H(53) C(45) H(54) 107.3 no
C(45) C(46) H(55) 108.8 no
C(45) C(46) H(56) 108.8 no
C(47) C(46) H(55) 108.8 no
C(47) C(46) H(56) 108.8 no
H(55) C(46) H(56) 107.7 no
C(46) C(47) H(57) 108.8 no
C(46) C(47) H(58) 108.8 no
C(48) C(47) H(57) 108.8 no
C(48) C(47) H(58) 108.8 no
H(57) C(47) H(58) 107.7 no
C(47) C(48) H(59) 108.8 no
C(47) C(48) H(60) 108.8 no
C(49) C(48) H(59) 108.8 no
C(49) C(48) H(60) 108.8 no
H(59) C(48) H(60) 107.7 no
C(48) C(49) H(61) 109.1 no
C(48) C(49) H(62) 109.1 no
C(50) C(49) H(61) 109.1 no
C(50) C(49) H(62) 109.1 no
H(61) C(49) H(62) 107.9 no
C(49) C(50) H(63) 108.4 no
C(49) C(50) H(64) 108.4 no
C(51) C(50) H(63) 108.4 no
C(51) C(50) H(64) 108.4 no
H(63) C(50) H(64) 107.5 no
C(50) C(51) H(65) 108.5 no
C(50) C(51) H(66) 108.5 no
C(52) C(51) H(65) 108.5 no
C(52) C(51) H(66) 108.5 no
H(65) C(51) H(66) 107.5 no
C(51) C(52) H(67) 108.4 no
C(51) C(52) H(68) 108.4 no
C(53) C(52) H(67) 108.4 no
C(53) C(52) H(68) 108.4 no
H(67) C(52) H(68) 107.5 no
C(52) C(53) H(69) 109.0 no
C(52) C(53) H(70) 109.0 no
C(54) C(53) H(69) 109.0 no
C(54) C(53) H(70) 109.0 no
H(69) C(53) H(70) 107.8 no
N(4) C(54) H(71) 109.1 no
N(4) C(54) H(72) 109.1 no
C(53) C(54) H(71) 109.1 no
C(53) C(54) H(72) 109.1 no
H(71) C(54) H(72) 107.8 no

loop_
_geom_bond_atom_site_label_1
_geom_bond_atom_site_label_2
_geom_bond_distance
_geom_bond_publ_flag
Pt(1) O(1) 2.006(3) yes
Pt(1) O(2) 2.003(4) yes
Pt(1) N(1) 2.015(4) yes
Pt(1) N(2) 2.020(4) yes
Pt(2) O(3) 2.003(4) yes
Pt(2) O(4) 2.001(4) yes
Pt(2) N(3) 2.041(4) yes
Pt(2) N(4) 2.011(4) yes
O(1) C(2) 1.315(6) yes
O(2) C(9) 1.312(7) yes
O(3) C(29) 1.294(7) yes
O(4) C(36) 1.329(7) yes
N(1) C(7) 1.297(8) yes
N(1) C(15) 1.504(7) yes
N(2) C(14) 1.309(9) yes
N(2) C(27) 1.483(6) yes
N(3) C(34) 1.290(8) yes
N(3) C(42) 1.478(7) yes
N(4) C(41) 1.306(7) yes
N(4) C(54) 1.485(7) yes
C(1) C(2) 1.424(8) yes
C(1) C(6) 1.420(8) yes
C(1) C(7) 1.444(8) yes
C(2) C(3) 1.407(7) yes
C(3) C(4) 1.367(8) yes
C(4) C(5) 1.405(8) yes
C(5) C(6) 1.379(8) yes
C(8) C(9) 1.411(8) yes
C(8) C(13) 1.400(8) yes
C(8) C(14) 1.453(8) yes
C(9) C(10) 1.429(8) yes
C(10) C(11) 1.379(8) yes
C(11) C(12) 1.410(8) yes
C(12) C(13) 1.380(9) yes
C(15) C(16) 1.565(8) yes
C(16) C(17) 1.520(7) yes
C(17) C(18) 1.521(7) yes
C(18) C(19) 1.514(8) yes
C(19) C(20) 1.553(9) yes
C(20) C(21) 1.504(9) yes
C(21) C(22) 1.499(9) yes
C(22) C(23) 1.544(8) yes
C(23) C(24) 1.528(8) yes
C(24) C(25) 1.536(8) yes
C(25) C(26) 1.536(7) yes
C(26) C(27) 1.539(7) yes
C(28) C(29) 1.403(9) yes
C(28) C(33) 1.431(10) yes
C(28) C(34) 1.434(9) yes
C(29) C(30) 1.438(8) yes
C(30) C(31) 1.383(8) yes
C(31) C(32) 1.402(9) yes
C(32) C(33) 1.370(9) yes
C(35) C(36) 1.440(8) yes
C(35) C(40) 1.389(10) yes
C(35) C(41) 1.442(8) yes
C(36) C(37) 1.405(8) yes
C(37) C(38) 1.394(9) yes
C(38) C(39) 1.379(9) yes
C(39) C(40) 1.386(9) yes
C(42) C(43) 1.542(9) yes
C(43) C(44) 1.529(8) yes
C(44) C(45) 1.524(10) yes
C(45) C(46) 1.537(11) yes
C(46) C(47) 1.465(12) yes
C(47) C(48) 1.561(11) yes
C(48) C(49) 1.533(8) yes
C(49) C(50) 1.528(8) yes
C(50) C(51) 1.514(9) yes
C(51) C(52) 1.520(8) yes
C(52) C(53) 1.516(8) yes
C(53) C(54) 1.520(7) yes
C(3) H(1) 0.950 no
C(4) H(2) 0.950 no
C(5) H(3) 0.950 no
C(6) H(4) 0.950 no
C(7) H(5) 0.950 no
C(10) H(6) 0.950 no
C(11) H(7) 0.950 no
C(12) H(8) 0.950 no
C(13) H(9) 0.950 no
C(14) H(10) 0.950 no
C(15) H(11) 0.990 no
C(15) H(12) 0.990 no
C(16) H(13) 0.990 no
C(16) H(14) 0.990 no
C(17) H(15) 0.990 no
C(17) H(16) 0.990 no
C(18) H(17) 0.990 no
C(18) H(18) 0.990 no
C(19) H(19) 0.990 no
C(19) H(20) 0.990 no
C(20) H(21) 0.990 no
C(20) H(22) 0.990 no
C(21) H(23) 0.990 no
C(21) H(24) 0.990 no
C(22) H(25) 0.990 no
C(22) H(26) 0.990 no
C(23) H(27) 0.990 no
C(23) H(28) 0.990 no
C(24) H(29) 0.990 no
C(24) H(30) 0.990 no
C(25) H(31) 0.990 no
C(25) H(32) 0.990 no
C(26) H(33) 0.990 no
C(26) H(34) 0.990 no
C(27) H(35) 0.990 no
C(27) H(36) 0.990 no
C(30) H(37) 0.950 no
C(31) H(38) 0.950 no
C(32) H(39) 0.950 no
C(33) H(40) 0.950 no
C(34) H(41) 0.950 no
C(37) H(42) 0.950 no
C(38) H(43) 0.950 no
C(39) H(44) 0.950 no
C(40) H(45) 0.950 no
C(41) H(46) 0.950 no
C(42) H(47) 0.990 no
C(42) H(48) 0.990 no
C(43) H(49) 0.990 no
C(43) H(50) 0.990 no
C(44) H(51) 0.990 no
C(44) H(52) 0.990 no
C(45) H(53) 0.990 no
C(45) H(54) 0.990 no
C(46) H(55) 0.990 no
C(46) H(56) 0.990 no
C(47) H(57) 0.990 no
C(47) H(58) 0.990 no
C(48) H(59) 0.990 no
C(48) H(60) 0.990 no
C(49) H(61) 0.990 no
C(49) H(62) 0.990 no
C(50) H(63) 0.990 no
C(50) H(64) 0.990 no
C(51) H(65) 0.990 no
C(51) H(66) 0.990 no
C(52) H(67) 0.990 no
C(52) H(68) 0.990 no
C(53) H(69) 0.990 no
C(53) H(70) 0.990 no
C(54) H(71) 0.990 no
C(54) H(72) 0.990 no

loop_
_geom_contact_atom_site_label_1
_geom_contact_atom_site_label_2
_geom_contact_distance
_geom_contact_site_symmetry_2
Pt(1) Pt(2) 3.3712(2) .
Pt(2) Pt(1) 3.3712(2) .
O(1) N(3) 3.351(5) .
O(2) N(4) 3.516(6) .
O(2) C(54) 3.517(7) .
O(3) N(1) 3.548(5) .
O(4) N(2) 3.340(5) .
O(4) C(27) 3.422(6) .
N(1) O(3) 3.548(5) .
N(1) C(29) 3.416(6) .
N(2) O(4) 3.340(5) .
N(2) C(36) 3.502(7) .
N(3) O(1) 3.351(5) .
N(3) C(2) 3.543(7) .
N(4) O(2) 3.516(6) .
N(4) C(8) 3.529(6) .
N(4) C(9) 3.432(6) .
C(1) C(28) 3.475(9) .
C(1) C(34) 3.452(8) .
C(2) N(3) 3.543(7) .
C(2) C(34) 3.374(7) .
C(6) C(33) 3.564(8) .
C(7) C(28) 3.305(10) .
C(7) C(29) 3.534(9) .
C(7) C(33) 3.523(9) .
C(8) N(4) 3.529(6) .
C(8) C(35) 3.547(8) .
C(8) C(41) 3.190(7) .
C(9) N(4) 3.432(6) .
C(9) C(41) 3.559(8) .
C(9) C(54) 3.462(7) .
C(10) C(54) 3.585(7) .
C(12) C(32) 3.503(8) 4_554
C(13) C(41) 3.496(7) .
C(14) C(35) 3.285(10) .
C(14) C(36) 3.410(9) .
C(14) C(41) 3.430(9) .
C(15) C(30) 3.541(7) .
C(27) O(4) 3.422(6) .
C(28) C(1) 3.475(9) .
C(28) C(7) 3.305(10) .
C(29) N(1) 3.416(6) .
C(29) C(7) 3.534(9) .
C(30) C(15) 3.541(7) .
C(32) C(12) 3.503(8) 4_455
C(33) C(6) 3.564(8) .
C(33) C(7) 3.523(9) .
C(34) C(1) 3.452(8) .
C(34) C(2) 3.374(7) .
C(35) C(8) 3.547(8) .
C(35) C(14) 3.285(10) .
C(36) N(2) 3.502(7) .
C(36) C(14) 3.410(9) .
C(41) C(8) 3.190(7) .
C(41) C(9) 3.559(8) .
C(41) C(13) 3.496(7) .
C(41) C(14) 3.430(9) .
C(54) O(2) 3.517(7) .
C(54) C(9) 3.462(7) .
C(54) C(10) 3.585(7) .
O(1) H(47) 3.336 .
O(2) H(71) 2.937 .
O(2) H(72) 3.591 .
O(3) H(11) 3.428 .
O(3) H(12) 3.560 .
O(4) H(35) 3.004 .
O(4) H(36) 3.391 .
C(1) H(40) 3.576 .
C(1) H(41) 3.469 .
C(2) H(41) 3.356 .
C(3) H(6) 3.368 3_445
C(3) H(7) 3.322 3_445
C(3) H(41) 3.501 .
C(3) H(48) 3.433 .
C(3) H(72) 3.351 3_445
C(4) H(6) 3.167 3_445
C(4) H(70) 3.131 3_445
C(4) H(71) 3.324 3_445
C(4) H(72) 3.231 3_445
C(5) H(50) 3.501 1_455
C(5) H(56) 3.258 1_455
C(6) H(40) 3.247 .
C(6) H(56) 3.442 1_455
C(6) H(61) 3.374 1_455
C(7) H(68) 3.557 1_455
C(8) H(46) 3.215 .
C(9) H(46) 3.550 .
C(9) H(71) 3.188 .
C(9) H(72) 3.207 .
C(10) H(1) 3.370 3_555
C(10) H(2) 3.369 3_555
C(10) H(43) 3.051 3_455
C(10) H(71) 3.342 .
C(10) H(72) 3.024 .
C(11) H(1) 3.146 3_555
C(11) H(33) 3.401 3_555
C(11) H(39) 3.507 4_554
C(11) H(43) 3.276 3_455
C(11) H(60) 3.285 4_454
C(11) H(72) 3.414 .
C(12) H(17) 3.015 1_655
C(12) H(20) 3.416 1_655
C(12) H(24) 3.507 1_655
C(12) H(33) 3.544 3_555
C(12) H(38) 3.332 4_554
C(12) H(39) 2.981 4_554
C(12) H(46) 3.486 .
C(12) H(64) 3.429 4_454
C(13) H(17) 3.568 1_655
C(13) H(24) 3.520 1_655
C(13) H(38) 3.319 4_554
C(13) H(45) 3.437 .
C(13) H(46) 3.196 .
C(13) H(64) 3.317 4_454
C(15) H(37) 3.577 .
C(15) H(49) 3.353 3_455
C(16) H(42) 3.486 3_455
C(16) H(49) 3.280 3_455
C(16) H(67) 3.298 1_455
C(17) H(42) 3.230 3_455
C(17) H(45) 3.597 1_455
C(18) H(8) 3.221 1_455
C(18) H(33) 3.439 3_455
C(18) H(35) 3.565 3_455
C(18) H(36) 3.548 3_455
C(18) H(42) 3.576 3_455
C(18) H(45) 3.593 1_455
C(19) H(8) 3.209 1_455
C(19) H(33) 3.276 3_455
C(19) H(36) 3.433 3_455
C(19) H(58) 3.476 4_454
C(19) H(59) 3.303 4_454
C(20) H(59) 3.005 4_454
C(20) H(63) 3.037 4_454
C(21) H(8) 3.561 1_455
C(21) H(9) 3.579 1_455
C(21) H(37) 3.380 4_454
C(21) H(38) 3.543 4_454
C(21) H(44) 3.554 1_455
C(21) H(45) 3.309 1_455
C(22) H(37) 3.340 4_454
C(22) H(44) 3.324 1_455
C(22) H(54) 3.381 2_454
C(22) H(55) 3.294 2_454
C(22) H(63) 3.487 4_454
C(23) H(44) 3.304 1_455
C(23) H(63) 3.258 4_454
C(24) H(40) 2.862 2_554
C(24) H(41) 3.489 2_554
C(25) H(40) 3.251 2_554
C(25) H(52) 3.542 2_554
C(26) H(7) 3.350 3_445
C(26) H(18) 3.471 3_545
C(26) H(20) 3.409 3_545
C(27) H(18) 3.057 3_545
C(28) H(5) 3.469 .
C(28) H(31) 3.335 2_555
C(29) H(12) 3.175 .
C(29) H(21) 3.446 4_555
C(30) H(12) 2.801 .
C(30) H(21) 3.211 4_555
C(30) H(24) 2.953 4_555
C(30) H(25) 3.410 4_555
C(30) H(54) 3.508 3_455
C(31) H(8) 3.082 4_455
C(31) H(12) 3.211 .
C(31) H(20) 3.516 4_555
C(31) H(24) 2.806 4_555
C(31) H(54) 3.503 3_455
C(31) H(66) 2.858 1_455
C(32) H(5) 3.480 .
C(32) H(8) 2.931 4_455
C(32) H(20) 3.521 4_555
C(32) H(60) 3.551 1_455
C(32) H(61) 2.968 1_455
C(32) H(64) 3.337 1_455
C(32) H(66) 3.044 1_455
C(33) H(4) 3.478 .
C(33) H(5) 3.361 .
C(33) H(29) 3.395 2_555
C(33) H(30) 3.265 2_555
C(33) H(31) 2.979 2_555
C(33) H(61) 3.438 1_455
C(34) H(29) 3.541 2_555
C(34) H(31) 3.336 2_555
C(35) H(4) 3.560 1_655
C(35) H(10) 3.191 .
C(36) H(10) 3.279 .
C(36) H(35) 3.498 .
C(36) H(36) 3.242 .
C(37) H(6) 3.496 3_545
C(37) H(10) 3.591 .
C(37) H(16) 3.387 3_545
C(37) H(36) 3.111 .
C(38) H(6) 3.116 3_545
C(38) H(57) 2.919 2_554
C(39) H(23) 3.356 1_655
C(39) H(26) 3.577 1_655
C(39) H(28) 3.534 1_655
C(39) H(57) 3.295 2_554
C(40) H(9) 3.306 .
C(40) H(10) 3.430 .
C(40) H(23) 3.105 1_655
C(41) H(13) 3.589 1_655
C(42) H(14) 3.230 3_545
C(43) H(3) 3.491 1_655
C(43) H(14) 3.225 3_545
C(43) H(65) 3.544 3_445
C(44) H(65) 3.155 3_445
C(45) H(3) 3.521 1_655
C(45) H(26) 3.068 2_655
C(45) H(38) 3.379 3_545
C(46) H(3) 3.177 1_655
C(46) H(26) 3.107 2_655
C(47) H(19) 3.120 4_555
C(47) H(43) 3.386 2_555
C(48) H(19) 3.346 4_555
C(48) H(21) 3.437 4_555
C(48) H(22) 3.410 4_555
C(48) H(39) 3.276 1_655
C(48) H(43) 3.278 2_555
C(49) H(4) 3.338 1_655
C(49) H(21) 3.481 4_555
C(49) H(39) 2.985 1_655
C(50) H(21) 3.414 4_555
C(50) H(22) 3.383 4_555
C(50) H(27) 3.216 4_555
C(50) H(39) 3.109 1_655
C(51) H(38) 3.439 1_655
C(51) H(39) 3.531 1_655
C(51) H(48) 3.533 3_555
C(51) H(51) 2.956 3_555
C(52) H(5) 3.312 1_655
C(52) H(13) 3.403 1_655
C(52) H(48) 3.520 3_555
C(53) H(2) 3.173 3_555
C(53) H(25) 3.567 4_555
C(54) H(2) 2.795 3_555
H(1) C(10) 3.370 3_445
H(1) C(11) 3.146 3_445
H(1) H(6) 3.160 3_445
H(1) H(7) 2.753 3_445
H(1) H(47) 3.466 .
H(1) H(48) 3.269 .
H(1) H(70) 3.581 3_445
H(1) H(72) 2.787 3_445
H(2) C(10) 3.369 3_445
H(2) C(53) 3.173 3_445
H(2) C(54) 2.795 3_445
H(2) H(6) 2.791 3_445
H(2) H(11) 3.558 3_445
H(2) H(70) 2.606 3_445
H(2) H(71) 2.394 3_445
H(2) H(72) 2.546 3_445
H(3) C(43) 3.491 1_455
H(3) C(45) 3.521 1_455
H(3) C(46) 3.177 1_455
H(3) H(49) 3.466 1_455
H(3) H(50) 2.706 1_455
H(3) H(54) 3.045 1_455
H(3) H(55) 3.126 1_455
H(3) H(56) 2.552 1_455
H(4) C(33) 3.478 .
H(4) C(35) 3.560 1_455
H(4) C(49) 3.338 1_455
H(4) H(40) 3.218 .
H(4) H(56) 2.912 1_455
H(4) H(61) 2.509 1_455
H(4) H(62) 3.309 1_455
H(4) H(68) 2.835 1_455
H(5) C(28) 3.469 .
H(5) C(32) 3.480 .
H(5) C(33) 3.361 .
H(5) C(52) 3.312 1_455
H(5) H(61) 3.420 1_455
H(5) H(66) 3.037 1_455
H(5) H(67) 3.212 1_455
H(5) H(68) 2.704 1_455
H(6) C(3) 3.368 3_555
H(6) C(4) 3.167 3_555
H(6) C(37) 3.496 3_455
H(6) C(38) 3.116 3_455
H(6) H(1) 3.160 3_555
H(6) H(2) 2.791 3_555
H(6) H(42) 3.205 3_455
H(6) H(43) 2.451 3_455
H(6) H(71) 3.261 .
H(6) H(72) 3.198 .
H(7) C(3) 3.322 3_555
H(7) C(26) 3.350 3_555
H(7) H(1) 2.753 3_555
H(7) H(33) 2.698 3_555
H(7) H(34) 3.075 3_555
H(7) H(39) 3.528 4_554
H(7) H(43) 2.897 3_455
H(7) H(60) 3.147 4_454
H(8) C(18) 3.221 1_655
H(8) C(19) 3.209 1_655
H(8) C(21) 3.561 1_655
H(8) C(31) 3.082 4_554
H(8) C(32) 2.931 4_554
H(8) H(17) 2.588 1_655
H(8) H(18) 3.408 1_655
H(8) H(20) 2.510 1_655
H(8) H(23) 3.536 1_655
H(8) H(24) 2.873 1_655
H(8) H(33) 3.000 3_555
H(8) H(38) 2.912 4_554
H(8) H(39) 2.621 4_554
H(9) C(21) 3.579 1_655
H(9) C(40) 3.306 .
H(9) H(17) 3.591 1_655
H(9) H(23) 3.352 1_655
H(9) H(24) 2.885 1_655
H(9) H(38) 2.853 4_554
H(9) H(45) 3.113 .
H(9) H(46) 3.518 .
H(9) H(53) 2.839 2_554
H(9) H(64) 3.562 4_454
H(10) C(35) 3.191 .
H(10) C(36) 3.279 .
H(10) C(37) 3.591 .
H(10) C(40) 3.430 .
H(10) H(53) 3.117 2_554
H(10) H(57) 3.558 2_554
H(11) O(3) 3.428 .
H(11) H(2) 3.558 3_555
H(11) H(37) 3.444 .
H(11) H(49) 3.529 3_455
H(11) H(71) 2.930 .
H(12) O(3) 3.560 .
H(12) C(29) 3.175 .
H(12) C(30) 2.801 .
H(12) C(31) 3.211 .
H(12) H(37) 2.872 .
H(12) H(38) 3.511 .
H(12) H(49) 2.783 3_455
H(12) H(66) 3.142 1_455
H(12) H(67) 3.540 1_455
H(13) C(41) 3.589 1_455
H(13) C(52) 3.403 1_455
H(13) H(45) 3.008 1_455
H(13) H(46) 2.883 1_455
H(13) H(67) 2.628 1_455
H(13) H(68) 3.296 1_455
H(14) C(42) 3.230 3_455
H(14) C(43) 3.225 3_455
H(14) H(42) 2.923 3_455
H(14) H(47) 2.667 3_455
H(14) H(48) 3.358 3_455
H(14) H(49) 2.502 3_455
H(14) H(50) 3.563 3_455
H(14) H(67) 3.137 1_455
H(15) H(45) 3.128 1_455
H(16) C(37) 3.387 3_455
H(16) H(42) 2.539 3_455
H(16) H(43) 3.433 3_455
H(16) H(59) 3.492 4_454
H(17) C(12) 3.015 1_455
H(17) C(13) 3.568 1_455
H(17) H(8) 2.588 1_455
H(17) H(9) 3.591 1_455
H(17) H(33) 3.594 3_455
H(17) H(45) 2.806 1_455
H(17) H(46) 3.145 1_455
H(18) C(26) 3.471 3_455
H(18) C(27) 3.057 3_455
H(18) H(8) 3.408 1_455
H(18) H(33) 2.887 3_455
H(18) H(35) 2.607 3_455
H(18) H(36) 2.817 3_455
H(18) H(42) 3.127 3_455
H(18) H(47) 3.401 3_455
H(19) C(47) 3.120 4_454
H(19) C(48) 3.346 4_454
H(19) H(31) 3.581 3_455
H(19) H(33) 3.348 3_455
H(19) H(36) 2.868 3_455
H(19) H(42) 3.485 3_455
H(19) H(57) 2.885 4_454
H(19) H(58) 2.729 4_454
H(19) H(59) 2.686 4_454
H(20) C(12) 3.416 1_455
H(20) C(26) 3.409 3_455
H(20) C(31) 3.516 4_454
H(20) C(32) 3.521 4_454
H(20) H(8) 2.510 1_455
H(20) H(31) 3.155 3_455
H(20) H(33) 2.627 3_455
H(20) H(36) 3.405 3_455
H(21) C(29) 3.446 4_454
H(21) C(30) 3.211 4_454
H(21) C(48) 3.437 4_454
H(21) C(49) 3.481 4_454
H(21) C(50) 3.414 4_454
H(21) H(37) 3.171 4_454
H(21) H(58) 3.189 4_454
H(21) H(59) 2.849 4_454
H(21) H(62) 3.165 4_454
H(21) H(63) 2.594 4_454
H(21) H(69) 3.105 4_454
H(22) C(48) 3.410 4_454
H(22) C(50) 3.383 4_454
H(22) H(59) 2.510 4_454
H(22) H(63) 2.597 4_454
H(22) H(64) 3.474 4_454
H(23) C(39) 3.356 1_455
H(23) C(40) 3.105 1_455
H(23) H(8) 3.536 1_455
H(23) H(9) 3.352 1_455
H(23) H(44) 2.918 1_455
H(23) H(45) 2.375 1_455
H(24) C(12) 3.507 1_455
H(24) C(13) 3.520 1_455
H(24) C(30) 2.953 4_454
H(24) C(31) 2.806 4_454
H(24) H(8) 2.873 1_455
H(24) H(9) 2.885 1_455
H(24) H(37) 2.818 4_454
H(24) H(38) 2.571 4_454
H(24) H(45) 3.502 1_455
H(24) H(53) 3.415 2_454
H(24) H(54) 3.346 2_454
H(25) C(30) 3.410 4_454
H(25) C(53) 3.567 4_454
H(25) H(37) 2.708 4_454
H(25) H(54) 3.296 2_454
H(25) H(55) 3.524 2_454
H(25) H(63) 3.048 4_454
H(25) H(69) 3.153 4_454
H(25) H(70) 3.026 4_454
H(26) C(39) 3.577 1_455
H(26) C(45) 3.068 2_454
H(26) C(46) 3.107 2_454
H(26) H(37) 3.475 4_454
H(26) H(44) 2.841 1_455
H(26) H(53) 2.920 2_454
H(26) H(54) 2.684 2_454
H(26) H(55) 2.365 2_454
H(27) C(50) 3.216 4_454
H(27) H(63) 2.423 4_454
H(27) H(64) 3.205 4_454
H(27) H(65) 3.410 4_454
H(28) C(39) 3.534 1_455
H(28) H(44) 2.666 1_455
H(29) C(33) 3.395 2_554
H(29) C(34) 3.541 2_554
H(29) H(40) 2.574 2_554
H(29) H(41) 2.712 2_554
H(29) H(65) 3.291 4_454
H(29) H(70) 3.417 4_454
H(30) C(33) 3.265 2_554
H(30) H(39) 3.575 2_554
H(30) H(40) 2.476 2_554
H(30) H(44) 3.306 1_455
H(30) H(55) 2.863 2_454
H(30) H(60) 3.470 2_454
H(31) C(28) 3.335 2_554
H(31) C(33) 2.979 2_554
H(31) C(34) 3.336 2_554
H(31) H(19) 3.581 3_545
H(31) H(20) 3.155 3_545
H(31) H(40) 2.719 2_554
H(31) H(41) 3.019 2_554
H(31) H(51) 3.598 2_554
H(31) H(52) 2.937 2_554
H(32) H(51) 3.200 2_554
H(32) H(52) 3.229 2_554
H(33) C(11) 3.401 3_445
H(33) C(12) 3.544 3_445
H(33) C(18) 3.439 3_545
H(33) C(19) 3.276 3_545
H(33) H(7) 2.698 3_445
H(33) H(8) 3.000 3_445
H(33) H(17) 3.594 3_545
H(33) H(18) 2.887 3_545
H(33) H(19) 3.348 3_545
H(33) H(20) 2.627 3_545
H(34) H(7) 3.075 3_445
H(34) H(44) 3.131 1_455
H(35) O(4) 3.004 .
H(35) C(18) 3.565 3_545
H(35) C(36) 3.498 .
H(35) H(18) 2.607 3_545
H(35) H(42) 3.457 .
H(35) H(47) 2.737 .
H(36) O(4) 3.391 .
H(36) C(18) 3.548 3_545
H(36) C(19) 3.433 3_545
H(36) C(36) 3.242 .
H(36) C(37) 3.111 .
H(36) H(18) 2.817 3_545
H(36) H(19) 2.868 3_545
H(36) H(20) 3.405 3_545
H(36) H(42) 3.090 .
H(36) H(57) 3.493 2_554
H(37) C(15) 3.577 .
H(37) C(21) 3.380 4_555
H(37) C(22) 3.340 4_555
H(37) H(11) 3.444 .
H(37) H(12) 2.872 .
H(37) H(21) 3.171 4_555
H(37) H(24) 2.818 4_555
H(37) H(25) 2.708 4_555
H(37) H(26) 3.475 4_555
H(37) H(54) 2.870 3_455
H(38) C(12) 3.332 4_455
H(38) C(13) 3.319 4_455
H(38) C(21) 3.543 4_555
H(38) C(45) 3.379 3_455
H(38) C(51) 3.439 1_455
H(38) H(8) 2.912 4_455
H(38) H(9) 2.853 4_455
H(38) H(12) 3.511 .
H(38) H(24) 2.571 4_555
H(38) H(51) 3.178 3_455
H(38) H(53) 3.149 3_455
H(38) H(54) 2.865 3_455
H(38) H(64) 3.212 1_455
H(38) H(66) 2.603 1_455
H(39) C(11) 3.507 4_455
H(39) C(12) 2.981 4_455
H(39) C(48) 3.276 1_455
H(39) C(49) 2.985 1_455
H(39) C(50) 3.109 1_455
H(39) C(51) 3.531 1_455
H(39) H(7) 3.528 4_455
H(39) H(8) 2.621 4_455
H(39) H(30) 3.575 2_555
H(39) H(60) 2.658 1_455
H(39) H(61) 2.438 1_455
H(39) H(64) 2.628 1_455
H(39) H(66) 2.951 1_455
H(40) C(1) 3.576 .
H(40) C(6) 3.247 .
H(40) C(24) 2.862 2_555
H(40) C(25) 3.251 2_555
H(40) H(4) 3.218 .
H(40) H(29) 2.574 2_555
H(40) H(30) 2.476 2_555
H(40) H(31) 2.719 2_555
H(40) H(61) 3.299 1_455
H(41) C(1) 3.469 .
H(41) C(2) 3.356 .
H(41) C(3) 3.501 .
H(41) C(24) 3.489 2_555
H(41) H(29) 2.712 2_555
H(41) H(31) 3.019 2_555
H(42) C(16) 3.486 3_545
H(42) C(17) 3.230 3_545
H(42) C(18) 3.576 3_545
H(42) H(6) 3.205 3_545
H(42) H(14) 2.923 3_545
H(42) H(16) 2.539 3_545
H(42) H(18) 3.127 3_545
H(42) H(19) 3.485 3_545
H(42) H(35) 3.457 .
H(42) H(36) 3.090 .
H(43) C(10) 3.051 3_545
H(43) C(11) 3.276 3_545
H(43) C(47) 3.386 2_554
H(43) C(48) 3.278 2_554
H(43) H(6) 2.451 3_545
H(43) H(7) 2.897 3_545
H(43) H(16) 3.433 3_545
H(43) H(57) 2.664 2_554
H(43) H(59) 3.066 2_554
H(43) H(60) 2.906 2_554
H(44) C(21) 3.554 1_655
H(44) C(22) 3.324 1_655
H(44) C(23) 3.304 1_655
H(44) H(23) 2.918 1_655
H(44) H(26) 2.841 1_655
H(44) H(28) 2.666 1_655
H(44) H(30) 3.306 1_655
H(44) H(34) 3.131 1_655
H(44) H(55) 3.531 2_554
H(44) H(57) 3.333 2_554
H(45) C(13) 3.437 .
H(45) C(17) 3.597 1_655
H(45) C(18) 3.593 1_655
H(45) C(21) 3.309 1_655
H(45) H(9) 3.113 .
H(45) H(13) 3.008 1_655
H(45) H(15) 3.128 1_655
H(45) H(17) 2.806 1_655
H(45) H(23) 2.375 1_655
H(45) H(24) 3.502 1_655
H(46) C(8) 3.215 .
H(46) C(9) 3.550 .
H(46) C(12) 3.486 .
H(46) C(13) 3.196 .
H(46) H(9) 3.518 .
H(46) H(13) 2.883 1_655
H(46) H(17) 3.145 1_655
H(47) O(1) 3.336 .
H(47) H(1) 3.466 .
H(47) H(14) 2.667 3_545
H(47) H(18) 3.401 3_545
H(47) H(35) 2.737 .
H(48) C(3) 3.433 .
H(48) C(51) 3.533 3_445
H(48) C(52) 3.520 3_445
H(48) H(1) 3.269 .
H(48) H(14) 3.358 3_545
H(48) H(65) 2.867 3_445
H(48) H(67) 2.878 3_445
H(48) H(70) 3.445 3_445
H(49) C(15) 3.353 3_545
H(49) C(16) 3.280 3_545
H(49) H(3) 3.466 1_655
H(49) H(11) 3.529 3_545
H(49) H(12) 2.783 3_545
H(49) H(14) 2.502 3_545
H(49) H(65) 3.385 3_445
H(49) H(66) 3.269 3_445
H(49) H(67) 3.493 3_445
H(50) C(5) 3.501 1_655
H(50) H(3) 2.706 1_655
H(50) H(14) 3.563 3_545
H(51) C(51) 2.956 3_445
H(51) H(31) 3.598 2_555
H(51) H(32) 3.200 2_555
H(51) H(38) 3.178 3_545
H(51) H(65) 2.252 3_445
H(51) H(66) 2.782 3_445
H(52) C(25) 3.542 2_555
H(52) H(31) 2.937 2_555
H(52) H(32) 3.229 2_555
H(52) H(65) 3.542 3_445
H(53) H(9) 2.839 2_555
H(53) H(10) 3.117 2_555
H(53) H(24) 3.415 2_655
H(53) H(26) 2.920 2_655
H(53) H(38) 3.149 3_545
H(54) C(22) 3.381 2_655
H(54) C(30) 3.508 3_545
H(54) C(31) 3.503 3_545
H(54) H(3) 3.045 1_655
H(54) H(24) 3.346 2_655
H(54) H(25) 3.296 2_655
H(54) H(26) 2.684 2_655
H(54) H(37) 2.870 3_545
H(54) H(38) 2.865 3_545
H(55) C(22) 3.294 2_655
H(55) H(3) 3.126 1_655
H(55) H(25) 3.524 2_655
H(55) H(26) 2.365 2_655
H(55) H(30) 2.863 2_655
H(55) H(44) 3.531 2_555
H(56) C(5) 3.258 1_655
H(56) C(6) 3.442 1_655
H(56) H(3) 2.552 1_655
H(56) H(4) 2.912 1_655
H(57) C(38) 2.919 2_555
H(57) C(39) 3.295 2_555
H(57) H(10) 3.558 2_555
H(57) H(19) 2.885 4_555
H(57) H(36) 3.493 2_555
H(57) H(43) 2.664 2_555
H(57) H(44) 3.333 2_555
H(58) C(19) 3.476 4_555
H(58) H(19) 2.729 4_555
H(58) H(21) 3.189 4_555
H(59) C(19) 3.303 4_555
H(59) C(20) 3.005 4_555
H(59) H(16) 3.492 4_555
H(59) H(19) 2.686 4_555
H(59) H(21) 2.849 4_555
H(59) H(22) 2.510 4_555
H(59) H(43) 3.066 2_555
H(60) C(11) 3.285 4_555
H(60) C(32) 3.551 1_655
H(60) H(7) 3.147 4_555
H(60) H(30) 3.470 2_655
H(60) H(39) 2.658 1_655
H(60) H(43) 2.906 2_555
H(61) C(6) 3.374 1_655
H(61) C(32) 2.968 1_655
H(61) C(33) 3.438 1_655
H(61) H(4) 2.509 1_655
H(61) H(5) 3.420 1_655
H(61) H(39) 2.438 1_655
H(61) H(40) 3.299 1_655
H(62) H(4) 3.309 1_655
H(62) H(21) 3.165 4_555
H(63) C(20) 3.037 4_555
H(63) C(22) 3.487 4_555
H(63) C(23) 3.258 4_555
H(63) H(21) 2.594 4_555
H(63) H(22) 2.597 4_555
H(63) H(25) 3.048 4_555
H(63) H(27) 2.423 4_555
H(64) C(12) 3.429 4_555
H(64) C(13) 3.317 4_555
H(64) C(32) 3.337 1_655
H(64) H(9) 3.562 4_555
H(64) H(22) 3.474 4_555
H(64) H(27) 3.205 4_555
H(64) H(38) 3.212 1_655
H(64) H(39) 2.628 1_655
H(65) C(43) 3.544 3_555
H(65) C(44) 3.155 3_555
H(65) H(27) 3.410 4_555
H(65) H(29) 3.291 4_555
H(65) H(48) 2.867 3_555
H(65) H(49) 3.385 3_555
H(65) H(51) 2.252 3_555
H(65) H(52) 3.542 3_555
H(66) C(31) 2.858 1_655
H(66) C(32) 3.044 1_655
H(66) H(5) 3.037 1_655
H(66) H(12) 3.142 1_655
H(66) H(38) 2.603 1_655
H(66) H(39) 2.951 1_655
H(66) H(49) 3.269 3_555
H(66) H(51) 2.782 3_555
H(67) C(16) 3.298 1_655
H(67) H(5) 3.212 1_655
H(67) H(12) 3.540 1_655
H(67) H(13) 2.628 1_655
H(67) H(14) 3.137 1_655
H(67) H(48) 2.878 3_555
H(67) H(49) 3.493 3_555
H(68) C(7) 3.557 1_655
H(68) H(4) 2.835 1_655
H(68) H(5) 2.704 1_655
H(68) H(13) 3.296 1_655
H(69) H(21) 3.105 4_555
H(69) H(25) 3.153 4_555
H(70) C(4) 3.131 3_555
H(70) H(1) 3.581 3_555
H(70) H(2) 2.606 3_555
H(70) H(25) 3.026 4_555
H(70) H(29) 3.417 4_555
H(70) H(48) 3.445 3_555
H(71) O(2) 2.937 .
H(71) C(4) 3.324 3_555
H(71) C(9) 3.188 .
H(71) C(10) 3.342 .
H(71) H(2) 2.394 3_555
H(71) H(6) 3.261 .
H(71) H(11) 2.930 .
H(72) O(2) 3.591 .
H(72) C(3) 3.351 3_555
H(72) C(4) 3.231 3_555
H(72) C(9) 3.207 .
H(72) C(10) 3.024 .
H(72) C(11) 3.414 .
H(72) H(1) 2.787 3_555
H(72) H(2) 2.546 3_555
H(72) H(6) 3.198 .

loop_
_geom_torsion_atom_site_label_1
_geom_torsion_atom_site_label_2
_geom_torsion_atom_site_label_3
_geom_torsion_atom_site_label_4
_geom_torsion
O(1) Pt(1) O(2) C(9) 93(26)
O(2) Pt(1) O(1) C(2) 88(26)
O(1) Pt(1) N(1) C(7) -0.5(5)
O(1) Pt(1) N(1) C(15) 177.3(3)
N(1) Pt(1) O(1) C(2) 1.6(4)
O(1) Pt(1) N(2) C(14) -175.3(5)
O(1) Pt(1) N(2) C(27) 5.4(3)
N(2) Pt(1) O(1) C(2) -177.3(4)
O(2) Pt(1) N(1) C(7) 179.8(4)
O(2) Pt(1) N(1) C(15) -2.4(3)
N(1) Pt(1) O(2) C(9) 178.5(4)
O(2) Pt(1) N(2) C(14) 4.4(5)
O(2) Pt(1) N(2) C(27) -174.9(3)
N(2) Pt(1) O(2) C(9) -2.6(4)
N(1) Pt(1) N(2) C(14) 101(10)
N(1) Pt(1) N(2) C(27) -78(10)
N(2) Pt(1) N(1) C(7) 83(10)
N(2) Pt(1) N(1) C(15) -99(10)
O(3) Pt(2) O(4) C(36) 127(6)
O(4) Pt(2) O(3) C(29) 49(6)
O(3) Pt(2) N(3) C(34) 6.6(4)
O(3) Pt(2) N(3) C(42) -170.9(3)
N(3) Pt(2) O(3) C(29) -6.0(4)
O(3) Pt(2) N(4) C(41) -179.7(4)
O(3) Pt(2) N(4) C(54) 0.2(3)
N(4) Pt(2) O(3) C(29) 173.6(4)
O(4) Pt(2) N(3) C(34) -172.1(4)
O(4) Pt(2) N(3) C(42) 10.4(3)
N(3) Pt(2) O(4) C(36) -178.0(4)
O(4) Pt(2) N(4) C(41) -1.0(4)
O(4) Pt(2) N(4) C(54) 179.0(3)
N(4) Pt(2) O(4) C(36) 2.4(4)
N(3) Pt(2) N(4) C(41) -149(13)
N(3) Pt(2) N(4) C(54) 31(13)
N(4) Pt(2) N(3) C(34) -24(13)
N(4) Pt(2) N(3) C(42) 159(13)
Pt(1) O(1) C(2) C(1) 0.1(5)
Pt(1) O(1) C(2) C(3) -179.6(3)
Pt(1) O(2) C(9) C(8) -0.2(4)
Pt(1) O(2) C(9) C(10) -178.1(3)
Pt(2) O(3) C(29) C(28) 2.2(8)
Pt(2) O(3) C(29) C(30) -177.2(3)
Pt(2) O(4) C(36) C(35) -0.7(7)
Pt(2) O(4) C(36) C(37) -180.0(3)
Pt(1) N(1) C(7) C(1) -2.3(9)
Pt(1) N(1) C(15) C(16) 100.3(4)
C(7) N(1) C(15) C(16) -81.7(6)
C(15) N(1) C(7) C(1) 179.7(5)
Pt(1) N(2) C(14) C(8) -3.9(9)
Pt(1) N(2) C(27) C(26) 77.3(4)
C(14) N(2) C(27) C(26) -102.1(6)
C(27) N(2) C(14) C(8) 175.4(6)
Pt(2) N(3) C(34) C(28) -3.8(8)
Pt(2) N(3) C(42) C(43) 72.3(5)
C(34) N(3) C(42) C(43) -105.4(6)
C(42) N(3) C(34) C(28) 173.7(5)
Pt(2) N(4) C(41) C(35) -2.4(8)
Pt(2) N(4) C(54) C(53) 77.8(5)
C(41) N(4) C(54) C(53) -102.3(5)
C(54) N(4) C(41) C(35) 177.6(5)
C(2) C(1) C(6) C(5) 0.0(8)
C(6) C(1) C(2) O(1) 179.5(4)
C(6) C(1) C(2) C(3) -0.8(7)
C(2) C(1) C(7) N(1) 4.8(10)
C(7) C(1) C(2) O(1) -3.5(8)
C(7) C(1) C(2) C(3) 176.2(5)
C(6) C(1) C(7) N(1) -178.1(6)
C(7) C(1) C(6) C(5) -177.3(5)
O(1) C(2) C(3) C(4) -179.3(5)
C(1) C(2) C(3) C(4) 1.0(8)
C(2) C(3) C(4) C(5) -0.3(7)
C(3) C(4) C(5) C(6) -0.5(8)
C(4) C(5) C(6) C(1) 0.6(8)
C(9) C(8) C(13) C(12) 1.3(8)
C(13) C(8) C(9) O(2) -178.4(5)
C(13) C(8) C(9) C(10) -0.5(7)
C(9) C(8) C(14) N(2) -0.1(7)
C(14) C(8) C(9) O(2) 2.5(9)
C(14) C(8) C(9) C(10) -179.7(5)
C(13) C(8) C(14) N(2) -179.4(6)
C(14) C(8) C(13) C(12) -179.4(5)
O(2) C(9) C(10) C(11) 178.2(4)
C(8) C(9) C(10) C(11) 0.1(5)
C(9) C(10) C(11) C(12) -0.5(8)
C(10) C(11) C(12) C(13) 1.3(8)
C(11) C(12) C(13) C(8) -1.7(8)
N(1) C(15) C(16) C(17) -71.1(6)
C(15) C(16) C(17) C(18) 176.0(4)
C(16) C(17) C(18) C(19) 172.9(4)
C(17) C(18) C(19) C(20) 50.7(7)
C(18) C(19) C(20) C(21) 56.5(6)
C(19) C(20) C(21) C(22) 179.9(3)
C(20) C(21) C(22) C(23) 67.0(6)
C(21) C(22) C(23) C(24) 171.3(5)
C(22) C(23) C(24) C(25) -179.2(4)
C(23) C(24) C(25) C(26) 71.9(6)
C(24) C(25) C(26) C(27) -141.6(4)
C(25) C(26) C(27) N(2) 66.5(6)
C(29) C(28) C(33) C(32) -1.5(9)
C(33) C(28) C(29) O(3) -178.3(5)
C(33) C(28) C(29) C(30) 1.0(9)
C(29) C(28) C(34) N(3) -2.5(11)
C(34) C(28) C(29) O(3) 3.5(10)
C(34) C(28) C(29) C(30) -177.2(5)
C(33) C(28) C(34) N(3) 179.2(5)
C(34) C(28) C(33) C(32) 176.8(5)
O(3) C(29) C(30) C(31) 178.6(4)
C(28) C(29) C(30) C(31) -0.8(8)
C(29) C(30) C(31) C(32) 1.0(8)
C(30) C(31) C(32) C(33) -1.4(8)
C(31) C(32) C(33) C(28) 1.6(9)
C(36) C(35) C(40) C(39) -1.2(9)
C(40) C(35) C(36) O(4) -179.3(5)
C(40) C(35) C(36) C(37) 0.1(7)
C(36) C(35) C(41) N(4) 5.2(10)
C(41) C(35) C(36) O(4) -3.4(9)
C(41) C(35) C(36) C(37) 176.0(5)
C(40) C(35) C(41) N(4) -178.9(5)
C(41) C(35) C(40) C(39) -177.3(5)
O(4) C(36) C(37) C(38) -179.7(5)
C(35) C(36) C(37) C(38) 1.0(8)
C(36) C(37) C(38) C(39) -0.9(9)
C(37) C(38) C(39) C(40) -0.2(6)
C(38) C(39) C(40) C(35) 1.3(9)
N(3) C(42) C(43) C(44) 64.5(6)
C(42) C(43) C(44) C(45) -164.6(5)
C(43) C(44) C(45) C(46) 76.6(8)
C(44) C(45) C(46) C(47) 71.8(8)
C(45) C(46) C(47) C(48) 175.3(6)
C(46) C(47) C(48) C(49) 61.6(8)
C(47) C(48) C(49) C(50) 151.8(6)
C(48) C(49) C(50) C(51) 166.5(5)
C(49) C(50) C(51) C(52) 45.4(7)
C(50) C(51) C(52) C(53) 58.2(7)
C(51) C(52) C(53) C(54) 178.5(5)
C(52) C(53) C(54) N(4) 59.8(6)
